data_4317755
loop_
_publ_author_name
'Patricia G\'omez-Saiz'
'Javier Garc\'ia-Tojal'
'Miguel A. Maestro'
'Francisco J. Arnaiz'
'Te\'ofilo Rojo'

_publ_section_title
;
 Evidence of Desulfurization in the Oxidative Cyclization of
 Thiosemicarbazones. Conversion to 1,3,4-Oxadiazole Derivatives
;
_journal_name_full 'Inorganic Chemistry'
_journal_page_first 1345
_journal_page_last 1347
_journal_paper_doi 10.1021/ic015625s
_journal_volume 41
_journal_year 2002
_chemical_formula_moiety 'C8 H14 N4 O4'
_chemical_formula_sum 'C8 H14 N4 O4'
_chemical_formula_weight 230.23
_chemical_name_systematic
; 
 ? 
;
_space_group_IT_number 14
_symmetry_cell_setting monoclinic
_symmetry_space_group_name_Hall '-P 2ybc'
_symmetry_space_group_name_H-M 'P 1 21/c 1'
_atom_sites_solution_hydrogens geom
_atom_sites_solution_primary direct
_atom_sites_solution_secondary difmap
_audit_creation_method SHELXL-97
_cell_angle_alpha 90.00
_cell_angle_beta 93.302(2)
_cell_angle_gamma 90.00
_cell_formula_units_Z 4
_cell_length_a 12.415(1)
_cell_length_b 7.1097(8)
_cell_length_c 12.763(1)
_cell_measurement_temperature 298(2)
_cell_volume 1124.68(18)
_computing_cell_refinement 'Bruker SAINT'
_computing_data_collection 'Bruker SMART'
_computing_data_reduction 'Bruker SHELXTL'
_computing_molecular_graphics 'Bruker SHELXTL'
_computing_publication_material 'Bruker SHELXTL'
_computing_structure_refinement 'SHELXL-97 (Sheldrick, 1997)'
_computing_structure_solution 'SHELXS-97 (Sheldrick, 1990)'
_diffrn_ambient_temperature 298(2)
_diffrn_measured_fraction_theta_full 0.993
_diffrn_measured_fraction_theta_max 0.993
_diffrn_measurement_device_type 'CCD area detector'
_diffrn_measurement_method 'phi and omega scans'
_diffrn_radiation_monochromator graphite
_diffrn_radiation_source 'fine-focus sealed tube'
_diffrn_radiation_type MoK\a
_diffrn_radiation_wavelength 0.71073
_diffrn_reflns_av_R_equivalents 0.0403
_diffrn_reflns_av_sigmaI/netI 0.0314
_diffrn_reflns_limit_h_max 15
_diffrn_reflns_limit_h_min -9
_diffrn_reflns_limit_k_max 8
_diffrn_reflns_limit_k_min -8
_diffrn_reflns_limit_l_max 15
_diffrn_reflns_limit_l_min -15
_diffrn_reflns_number 6674
_diffrn_reflns_theta_full 26.39
_diffrn_reflns_theta_max 26.39
_diffrn_reflns_theta_min 3.20
_diffrn_standards_decay_% 1.8
_exptl_absorpt_coefficient_mu 0.110
_exptl_absorpt_correction_T_max 0.9625
_exptl_absorpt_correction_T_min 0.9471
_exptl_absorpt_correction_type Semi-empirical
_exptl_absorpt_process_details Sadabs
_exptl_crystal_colour Colourless
_exptl_crystal_density_diffrn 1.360
_exptl_crystal_density_method 'not measured'
_exptl_crystal_description Needle
_exptl_crystal_F_000 488
_exptl_crystal_size_max 0.50
_exptl_crystal_size_mid 0.35
_exptl_crystal_size_min 0.35
_refine_diff_density_max 0.245
_refine_diff_density_min -0.281
_refine_diff_density_rms 0.055
_refine_ls_extinction_method none
_refine_ls_goodness_of_fit_ref 1.073
_refine_ls_hydrogen_treatment mixed
_refine_ls_matrix_type full
_refine_ls_number_parameters 201
_refine_ls_number_reflns 2280
_refine_ls_number_restraints 0
_refine_ls_restrained_S_all 1.073
_refine_ls_R_factor_all 0.0569
_refine_ls_R_factor_gt 0.0447
_refine_ls_shift/su_max 0.001
_refine_ls_shift/su_mean 0.000
_refine_ls_structure_factor_coef Fsqd
_refine_ls_weighting_details 'calc w=1/[\s^2^(Fo^2^)+(0.0750P)^2^+0.0400P] where P=(Fo^2^+2Fc^2^)/3'
_refine_ls_weighting_scheme calc
_refine_ls_wR_factor_gt 0.1133
_refine_ls_wR_factor_ref 0.1213
_reflns_number_gt 1812
_reflns_number_total 2280
_reflns_threshold_expression >2sigma(I)
_cod_data_source_file ic015625s_3.cif
_cod_data_source_block comp3
_cod_depositor_comments
;
The following automatic conversions were performed:

'_symmetry_cell_setting' value 'Monoclinic' changed to 'monoclinic'
according to the built-in table from CIF Core dictionary named
'cif_core.dic' version 2.4.1 from 2010-06-29.

Automatic conversion script
Id: cif_fix_values 1646 2011-03-28 12:23:43Z adriana 
;
_cod_original_cell_volume 1124.7(2)
_cod_database_code 4317755

loop_
_symmetry_equiv_pos_as_xyz
'x, y, z'
'-x, y+1/2, -z+1/2'
'-x, -y, -z'
'x, -y-1/2, z-1/2'

loop_
_atom_site_label
_atom_site_type_symbol
_atom_site_fract_x
_atom_site_fract_y
_atom_site_fract_z
_atom_site_U_iso_or_equiv
_atom_site_adp_type
_atom_site_occupancy
_atom_site_symmetry_multiplicity
_atom_site_calc_flag
_atom_site_refinement_flags
_atom_site_disorder_assembly
_atom_site_disorder_group
O1 O 0.47427(8) 0.21635(14) 0.41747(8) 0.0362(3) Uani 1 1 d . . .
N1 N 0.40074(10) 0.39233(18) 0.66873(9) 0.0368(3) Uani 1 1 d . . .
N2 N 0.57759(10) 0.24984(19) 0.56235(9) 0.0394(3) Uani 1 1 d . . .
N3 N 0.64209(10) 0.18345(18) 0.48318(9) 0.0385(3) Uani 1 1 d . . .
N4 N 0.59801(11) 0.1094(2) 0.30493(10) 0.0416(3) Uani 1 1 d . . .
H4A H 0.5480(16) 0.112(3) 0.2565(15) 0.049(5) Uiso 1 1 d . . .
C1 C 0.31455(13) 0.4497(2) 0.71772(13) 0.0422(4) Uani 1 1 d . . .
H1 H 0.3305(14) 0.492(2) 0.7923(15) 0.050(5) Uiso 1 1 d . . .
C2 C 0.21133(13) 0.4446(2) 0.67292(13) 0.0478(4) Uani 1 1 d . . .
H2 H 0.1520(16) 0.488(2) 0.7124(14) 0.056(5) Uiso 1 1 d . . .
C3 C 0.19523(13) 0.3788(3) 0.57187(13) 0.0485(4) Uani 1 1 d . . .
H3 H 0.1226(16) 0.370(3) 0.5371(14) 0.053(5) Uiso 1 1 d . . .
C4 C 0.28282(13) 0.3198(2) 0.51892(13) 0.0427(4) Uani 1 1 d . . .
H4B H 0.2749(14) 0.272(2) 0.4514(14) 0.044(4) Uiso 1 1 d . . .
C5 C 0.38436(11) 0.32858(19) 0.57011(11) 0.0333(3) Uani 1 1 d . . .
C6 C 0.48188(11) 0.2669(2) 0.52122(10) 0.0327(3) Uani 1 1 d . . .
C7 C 0.57753(11) 0.16659(19) 0.39937(11) 0.0330(3) Uani 1 1 d . . .
C8 C 0.70571(14) 0.0641(3) 0.27680(15) 0.0462(4) Uani 1 1 d . . .
H8A H 0.739(2) -0.025(4) 0.313(2) 0.100(9) Uiso 1 1 d . . .
H8B H 0.706(2) 0.023(4) 0.207(3) 0.111(9) Uiso 1 1 d . . .
H8C H 0.757(3) 0.169(4) 0.289(2) 0.132(11) Uiso 1 1 d . . .
O1S O 0.86654(11) 0.1632(2) 0.54346(11) 0.0579(4) Uani 1 1 d . . .
H1SA H 0.892(3) 0.303(5) 0.607(3) 0.177(15) Uiso 1 1 d . . .
H1SB H 0.798(2) 0.165(3) 0.5279(18) 0.078(7) Uiso 1 1 d . . .
O2S O 0.00680(12) 0.1421(2) 0.37588(10) 0.0606(4) Uani 1 1 d . . .
H2SA H -0.045(3) 0.140(5) 0.427(3) 0.131(11) Uiso 1 1 d . . .
H2SB H 0.949(3) 0.596(5) 0.655(3) 0.134(13) Uiso 1 1 d . . .
O3S O 0.93401(11) 0.4745(3) 0.66720(12) 0.0662(4) Uani 1 1 d . . .
H3SA H 0.951(2) 0.446(3) 0.735(2) 0.081(7) Uiso 1 1 d . . .
H3SB H 0.058(2) 0.029(4) 0.401(2) 0.109(9) Uiso 1 1 d . . .

loop_
_atom_site_aniso_label
_atom_site_aniso_U_11
_atom_site_aniso_U_22
_atom_site_aniso_U_33
_atom_site_aniso_U_23
_atom_site_aniso_U_13
_atom_site_aniso_U_12
O1 0.0335(5) 0.0431(6) 0.0319(5) -0.0011(4) 0.0012(4) 0.0015(4)
N1 0.0388(7) 0.0367(7) 0.0349(7) -0.0007(5) 0.0024(5) 0.0020(5)
N2 0.0392(7) 0.0461(8) 0.0328(7) -0.0006(5) 0.0019(5) 0.0029(5)
N3 0.0375(7) 0.0448(8) 0.0332(7) 0.0002(5) 0.0015(5) 0.0030(5)
N4 0.0387(7) 0.0540(9) 0.0321(7) -0.0031(6) 0.0021(5) 0.0036(6)
C1 0.0474(9) 0.0409(9) 0.0387(8) -0.0007(7) 0.0070(6) 0.0044(7)
C2 0.0436(9) 0.0479(10) 0.0528(10) 0.0032(8) 0.0109(7) 0.0088(7)
C3 0.0369(8) 0.0570(11) 0.0511(10) 0.0038(8) -0.0018(7) 0.0033(7)
C4 0.0426(8) 0.0491(10) 0.0359(9) 0.0007(7) -0.0014(6) 0.0005(7)
C5 0.0382(7) 0.0285(8) 0.0331(8) 0.0056(6) 0.0030(6) -0.0002(6)
C6 0.0402(8) 0.0294(8) 0.0285(7) 0.0013(5) 0.0014(5) -0.0022(6)
C7 0.0325(7) 0.0301(8) 0.0362(8) 0.0038(6) 0.0019(6) -0.0002(5)
C8 0.0459(9) 0.0487(11) 0.0448(9) 0.0009(8) 0.0094(7) 0.0095(8)
O1S 0.0431(7) 0.0658(9) 0.0638(8) -0.0065(6) -0.0059(6) 0.0096(6)
O2S 0.0670(9) 0.0645(9) 0.0502(8) 0.0044(6) 0.0031(6) 0.0075(7)
O3S 0.0644(9) 0.0763(11) 0.0571(9) 0.0033(8) -0.0039(6) -0.0142(7)

loop_
_atom_type_symbol
_atom_type_description
_atom_type_scat_dispersion_real
_atom_type_scat_dispersion_imag
_atom_type_scat_source
C C 0.0033 0.0016 'International Tables Vol C Tables 4.2.6.8 and 6.1.1.4'
H H 0.0000 0.0000 'International Tables Vol C Tables 4.2.6.8 and 6.1.1.4'
N N 0.0061 0.0033 'International Tables Vol C Tables 4.2.6.8 and 6.1.1.4'
O O 0.0106 0.0060 'International Tables Vol C Tables 4.2.6.8 and 6.1.1.4'

loop_
_geom_angle_atom_site_label_1
_geom_angle_atom_site_label_2
_geom_angle_atom_site_label_3
_geom_angle
_geom_angle_site_symmetry_1
_geom_angle_site_symmetry_3
_geom_angle_publ_flag
C7 O1 C6 102.64(11) . . ?
C1 N1 C5 117.41(13) . . ?
C6 N2 N3 106.95(11) . . ?
C7 N3 N2 105.75(12) . . ?
C7 N4 C8 122.03(14) . . ?
C7 N4 H4A 119.2(13) . . ?
C8 N4 H4A 118.3(13) . . ?
N1 C1 C2 123.46(15) . . ?
N1 C1 H1 114.5(10) . . ?
C2 C1 H1 122.0(10) . . ?
C1 C2 C3 118.75(15) . . ?
C1 C2 H2 119.7(11) . . ?
C3 C2 H2 121.6(11) . . ?
C2 C3 C4 119.15(15) . . ?
C2 C3 H3 121.7(10) . . ?
C4 C3 H3 119.1(10) . . ?
C3 C4 C5 118.45(15) . . ?
C3 C4 H4B 121.6(11) . . ?
C5 C4 H4B 119.9(11) . . ?
N1 C5 C4 122.78(14) . . ?
N1 C5 C6 114.66(12) . . ?
C4 C5 C6 122.56(14) . . ?
N2 C6 O1 112.52(12) . . ?
N2 C6 C5 128.87(13) . . ?
O1 C6 C5 118.60(12) . . ?
N3 C7 N4 129.78(14) . . ?
N3 C7 O1 112.14(13) . . ?
N4 C7 O1 118.08(13) . . ?
N4 C8 H8A 116.7(19) . . ?
N4 C8 H8B 111.4(18) . . ?
H8A C8 H8B 104(2) . . ?
N4 C8 H8C 113.0(18) . . ?
H8A C8 H8C 101(2) . . ?
H8B C8 H8C 110(2) . . ?
H1SA O1S H1SB 109(2) . . ?
H2SA O2S H3SB 102(2) . . ?
H2SB O3S H3SA 110(3) . . ?

loop_
_geom_bond_atom_site_label_1
_geom_bond_atom_site_label_2
_geom_bond_distance
_geom_bond_site_symmetry_2
_geom_bond_publ_flag
O1 C7 1.3623(17) . ?
O1 C6 1.3702(17) . ?
N1 C1 1.334(2) . ?
N1 C5 1.3423(19) . ?
N2 C6 1.2768(19) . ?
N2 N3 1.4065(18) . ?
N3 C7 1.3047(18) . ?
N4 C7 1.311(2) . ?
N4 C8 1.441(2) . ?
N4 H4A 0.85(2) . ?
C1 C2 1.373(2) . ?
C1 H1 1.008(18) . ?
C2 C3 1.376(2) . ?
C2 H2 0.97(2) . ?
C3 C4 1.379(2) . ?
C3 H3 0.984(19) . ?
C4 C5 1.387(2) . ?
C4 H4B 0.927(18) . ?
C5 C6 1.461(2) . ?
C8 H8A 0.88(3) . ?
C8 H8B 0.94(3) . ?
C8 H8C 0.99(3) . ?
O1S H1SA 1.31(4) . ?
O1S H1SB 0.86(3) . ?
O2S H2SA 0.95(3) . ?
O2S H3SB 1.06(3) . ?
O3S H2SB 0.90(4) . ?
O3S H3SA 0.90(3) . ?

loop_
_geom_hbond_atom_site_label_D
_geom_hbond_atom_site_label_H
_geom_hbond_atom_site_label_A
_geom_hbond_distance_DH
_geom_hbond_distance_HA
_geom_hbond_distance_DA
_geom_hbond_angle_DHA
_geom_hbond_site_symmetry_A
O1S H1SA O3S 1.31(4) 1.52(4) 2.818(2) 170(3) .
O1S H1SB N3 0.86(3) 1.99(3) 2.8512(19) 176(2) .
N4 H4A N1 0.85(2) 2.09(2) 2.9204(19) 165.7(18) 4_565
O2S H2SA O1S 0.95(3) 1.90(4) 2.839(2) 170(3) 1_455
O3S H2SB O2S 0.90(4) 1.99(4) 2.884(2) 175(3) 3_666
O3S H3SA O2S 0.90(3) 1.99(3) 2.884(2) 171(2) 4_666
O2S H3SB O1S 1.06(3) 1.78(3) 2.8383(19) 173(3) 3_656

loop_
_geom_torsion_atom_site_label_1
_geom_torsion_atom_site_label_2
_geom_torsion_atom_site_label_3
_geom_torsion_atom_site_label_4
_geom_torsion
_geom_torsion_site_symmetry_1
_geom_torsion_site_symmetry_2
_geom_torsion_site_symmetry_3
_geom_torsion_site_symmetry_4
_geom_torsion_publ_flag
C6 N2 N3 C7 0.12(16) . . . . ?
C5 N1 C1 C2 0.7(2) . . . . ?
N1 C1 C2 C3 -0.7(3) . . . . ?
C1 C2 C3 C4 0.2(3) . . . . ?
C2 C3 C4 C5 0.2(3) . . . . ?
C1 N1 C5 C4 -0.4(2) . . . . ?
C1 N1 C5 C6 -179.64(13) . . . . ?
C3 C4 C5 N1 -0.1(2) . . . . ?
C3 C4 C5 C6 179.14(15) . . . . ?
N3 N2 C6 O1 0.11(16) . . . . ?
N3 N2 C6 C5 179.19(13) . . . . ?
C7 O1 C6 N2 -0.28(15) . . . . ?
C7 O1 C6 C5 -179.47(12) . . . . ?
N1 C5 C6 N2 7.0(2) . . . . ?
C4 C5 C6 N2 -172.30(15) . . . . ?
N1 C5 C6 O1 -173.97(12) . . . . ?
C4 C5 C6 O1 6.7(2) . . . . ?
N2 N3 C7 N4 -179.73(15) . . . . ?
N2 N3 C7 O1 -0.31(16) . . . . ?
C8 N4 C7 N3 -4.2(3) . . . . ?
C8 N4 C7 O1 176.40(14) . . . . ?
C6 O1 C7 N3 0.36(15) . . . . ?
C6 O1 C7 N4 179.86(13) . . . . ?

loop_
_cod_related_entry_id
_cod_related_entry_database
_cod_related_entry_code
1 ChemSpider 28552608
